data_2105752
loop_
_publ_author_name
'Omondi, Bernard'
'Lemmerer, Andreas'
'Fernandes, Manuel A.'
'Levendis, Demetrius C.'
'Layh, Marcus'

_publ_section_title
;
 Formation of isostructural solid solutions in 2,6-disubstituted
 <i>N</i>-phenylformamides and <i>N</i>-phenylthioamides
;
_journal_issue 1
_journal_name_full 'Acta Crystallographica Section B'
_journal_page_first 106
_journal_page_last 114
_journal_paper_doi 10.1107/S2052520613022129
_journal_volume 70
_journal_year 2014
_chemical_formula_moiety 'C13 H19 N O0.54 S0.46'
_chemical_formula_sum 'C13 H19 N O0.5 S0.5'
_chemical_formula_weight 213.32
_chemical_name_systematic
;
(N-(2,6-diisopropylphenyl)formamide).
(N-(2,6-diisopropylphenyl)thioamide) 0.54:0.46
;
_space_group_IT_number 14
_symmetry_cell_setting monoclinic
_symmetry_space_group_name_Hall '-P 2ybc'
_symmetry_space_group_name_H-M 'P 1 21/c 1'
_atom_sites_solution_hydrogens geom
_atom_sites_solution_primary direct
_atom_sites_solution_secondary difmap
_audit_conform_dict_name cif_core.dic
_audit_conform_dict_version 2.3
_audit_creation_method 'WinGX routine CIF_UPDATE'
_cell_angle_alpha 90
_cell_angle_beta 103.170(5)
_cell_angle_gamma 90
_cell_formula_units_Z 4
_cell_length_a 9.0220(10)
_cell_length_b 9.0030(9)
_cell_length_c 16.0050(16)
_cell_measurement_reflns_used 886
_cell_measurement_temperature 173(2)
_cell_measurement_theta_max 24.65
_cell_measurement_theta_min 2.61
_cell_volume 1265.8(2)
_computing_cell_refinement 'Bruker SAINT+, Bruker (1999)'
_computing_data_collection 'Bruker SMART, Bruker (1998)'
_computing_data_reduction 'Bruker SAINT+'
_computing_molecular_graphics
;
Ortep-3 for Windows (Farrugia, 1997) and DIAMOND (Brandenburg, 1999)
;
_computing_publication_material
;
WinGX publication routines (Farrugia, 1999) and PLATON (Spek, 2009)
;
_computing_structure_refinement 'SHELXL-97 (Sheldrick, 2008)'
_computing_structure_solution 'SHELXS-97 (Sheldrick, 2008)'
_diffrn_ambient_temperature 173(2)
_diffrn_measured_fraction_theta_full 1
_diffrn_measured_fraction_theta_max 1
_diffrn_measurement_device_type 'Bruker SMART 1K CCD area detector'
_diffrn_measurement_method '\w scans'
_diffrn_radiation_monochromator graphite
_diffrn_radiation_type MoK\a
_diffrn_radiation_wavelength 0.71073
_diffrn_reflns_av_R_equivalents 0.0946
_diffrn_reflns_limit_h_max 11
_diffrn_reflns_limit_h_min -8
_diffrn_reflns_limit_k_max 11
_diffrn_reflns_limit_k_min -11
_diffrn_reflns_limit_l_max 20
_diffrn_reflns_limit_l_min -21
_diffrn_reflns_number 15410
_diffrn_reflns_theta_full 28
_diffrn_reflns_theta_max 28
_diffrn_reflns_theta_min 2.32
_diffrn_standards_number 0
_exptl_absorpt_coefficient_mu 0.146
_exptl_absorpt_correction_T_max 0.9798
_exptl_absorpt_correction_T_min 0.9397
_exptl_absorpt_correction_type multi-scan
_exptl_absorpt_process_details 'SADABS (Sheldrick, 1996)'
_exptl_crystal_colour colourless
_exptl_crystal_density_diffrn 1.119
_exptl_crystal_density_method 'not measured'
_exptl_crystal_description block
_exptl_crystal_F_000 464
_exptl_crystal_size_max 0.43
_exptl_crystal_size_mid 0.18
_exptl_crystal_size_min 0.14
_refine_diff_density_max 0.552
_refine_diff_density_min -0.612
_refine_ls_extinction_method none
_refine_ls_goodness_of_fit_ref 1.115
_refine_ls_hydrogen_treatment mixed
_refine_ls_matrix_type full
_refine_ls_number_parameters 144
_refine_ls_number_reflns 3055
_refine_ls_number_restraints 4
_refine_ls_restrained_S_all 1.118
_refine_ls_R_factor_all 0.1116
_refine_ls_R_factor_gt 0.065
_refine_ls_shift/su_max 0.005
_refine_ls_shift/su_mean 0
_refine_ls_structure_factor_coef Fsqd
_refine_ls_weighting_details 'calc w=1/[\s^2^(Fo^2^)+(0.0912P)^2^+0.2341P] where P=(Fo^2^+2Fc^2^)/3'
_refine_ls_weighting_scheme calc
_refine_ls_wR_factor_gt 0.1807
_refine_ls_wR_factor_ref 0.2002
_reflns_number_gt 1775
_reflns_number_total 3055
_reflns_threshold_expression >2sigma(I)
_cod_data_source_file gp5066sup1.cif
_cod_data_source_block 4
_cod_original_sg_symbol_H-M P2(1)/c
_cod_original_formula_sum 'C13 H19 N O0.50 S0.50'
_cod_database_code 2105752

loop_
_space_group_symop_operation_xyz
'x, y, z'
'-x, y+1/2, -z+1/2'
'-x, -y, -z'
'x, -y-1/2, z-1/2'

loop_
_atom_site_type_symbol
_atom_site_label
_atom_site_fract_x
_atom_site_fract_y
_atom_site_fract_z
_atom_site_U_iso_or_equiv
_atom_site_adp_type
_atom_site_calc_flag
_atom_site_refinement_flags
_atom_site_occupancy
_atom_site_symmetry_multiplicity
_atom_site_disorder_assembly
_atom_site_disorder_group
C C1 0.4452(3) 0.6580(2) 0.33206(13) 0.0334(5) Uani d D 1 1 . .
C C2 0.5503(2) 0.7077(2) 0.40549(13) 0.0324(5) Uani d . 1 1 . .
C C3 0.4944(3) 0.7971(2) 0.46274(13) 0.0379(6) Uani d . 1 1 . .
H H3 0.5623 0.8322 0.5132 0.046 Uiso calc R 1 1 . .
C C4 0.3418(3) 0.8355(2) 0.44724(15) 0.0410(6) Uani d . 1 1 . .
H H4 0.3064 0.8972 0.4868 0.049 Uiso calc R 1 1 . .
C C5 0.2408(3) 0.7847(2) 0.37475(15) 0.0402(6) Uani d . 1 1 . .
H H5 0.1364 0.8113 0.3652 0.048 Uiso calc R 1 1 . .
C C6 0.2898(3) 0.6950(2) 0.31531(14) 0.0381(5) Uani d . 1 1 . .
C C7 0.5694(3) 0.5958(3) 0.21717(15) 0.0580(7) Uani d D 1 1 . .
H H7 0.5947 0.5163 0.184 0.07 Uiso calc R 1 1 A 1
C C8 0.7169(3) 0.6614(3) 0.42630(14) 0.0386(5) Uani d . 1 1 . .
H H8 0.737 0.6077 0.3753 0.046 Uiso calc R 1 1 . .
C C9 0.1786(3) 0.6403(3) 0.23433(17) 0.0546(7) Uani d . 1 1 . .
H H9 0.2146 0.5403 0.2203 0.066 Uiso calc R 1 1 . .
C C10 0.8247(3) 0.7948(3) 0.44432(19) 0.0565(7) Uani d . 1 1 . .
H H10A 0.9303 0.7598 0.4573 0.085 Uiso calc R 1 1 . .
H H10B 0.8058 0.8505 0.4935 0.085 Uiso calc R 1 1 . .
H H10C 0.807 0.8594 0.3938 0.085 Uiso calc R 1 1 . .
C C11 0.7507(3) 0.5547(3) 0.5024(2) 0.0687(9) Uani d . 1 1 . .
H H11A 0.8583 0.5262 0.5147 0.103 Uiso calc R 1 1 . .
H H11B 0.6871 0.4659 0.4887 0.103 Uiso calc R 1 1 . .
H H11C 0.7284 0.6037 0.5529 0.103 Uiso calc R 1 1 . .
C C12 0.0164(4) 0.6213(4) 0.2460(2) 0.0974(13) Uani d . 1 1 . .
H H12A 0.0171 0.5555 0.2948 0.146 Uiso calc R 1 1 . .
H H12B -0.0473 0.5778 0.1939 0.146 Uiso calc R 1 1 . .
H H12C -0.0247 0.7184 0.2567 0.146 Uiso calc R 1 1 . .
C C13 0.1813(4) 0.7421(4) 0.15842(18) 0.0696(9) Uani d . 1 1 . .
H H13A 0.1096 0.705 0.1072 0.104 Uiso calc R 1 1 . .
H H13B 0.2841 0.744 0.148 0.104 Uiso calc R 1 1 . .
H H13C 0.1518 0.8428 0.1713 0.104 Uiso calc R 1 1 . .
O O1 0.6117(5) 0.7179(3) 0.2009(3) 0.0324(12) Uiso d PD 0.536(6) 1 B 1
S S1 0.6322(3) 0.7584(3) 0.19902(13) 0.0522(7) Uani d PD 0.464(6) 1 B 2
N N1 0.4957(2) 0.5608(2) 0.27287(12) 0.0440(5) Uani d D 1 1 B .
H H1 0.471(3) 0.469(3) 0.2750(16) 0.053 Uiso d . 1 1 . .

loop_
_atom_site_aniso_label
_atom_site_aniso_U_11
_atom_site_aniso_U_22
_atom_site_aniso_U_33
_atom_site_aniso_U_12
_atom_site_aniso_U_13
_atom_site_aniso_U_23
C1 0.0420(13) 0.0245(10) 0.0340(11) -0.0007(9) 0.0096(9) -0.0021(8)
C2 0.0407(12) 0.0269(10) 0.0303(10) -0.0033(9) 0.0098(9) 0.0013(8)
C3 0.0512(14) 0.0373(12) 0.0275(11) -0.0042(11) 0.0136(10) -0.0019(9)
C4 0.0582(15) 0.0306(12) 0.0421(13) 0.0011(11) 0.0279(11) 0.0017(10)
C5 0.0399(13) 0.0326(12) 0.0520(14) 0.0026(10) 0.0185(11) 0.0080(10)
C6 0.0423(13) 0.0272(11) 0.0437(12) -0.0040(10) 0.0073(10) 0.0026(9)
C7 0.0557(16) 0.0728(19) 0.0419(13) 0.0153(15) 0.0037(12) -0.0172(14)
C8 0.0416(13) 0.0425(13) 0.0311(11) 0.0019(11) 0.0074(9) -0.0024(9)
C9 0.0483(16) 0.0427(14) 0.0638(17) 0.0010(12) -0.0063(12) -0.0115(12)
C10 0.0435(15) 0.0529(16) 0.0699(18) -0.0066(13) 0.0060(13) 0.0079(13)
C11 0.0613(18) 0.0608(18) 0.084(2) 0.0162(15) 0.0175(15) 0.0348(16)
C12 0.068(2) 0.110(3) 0.105(3) -0.050(2) 0.001(2) -0.006(2)
C13 0.0585(18) 0.095(2) 0.0464(15) 0.0023(17) -0.0063(13) -0.0071(16)
S1 0.0771(14) 0.0321(11) 0.0495(10) -0.0104(9) 0.0190(8) 0.0099(8)
N1 0.0528(13) 0.0393(11) 0.0376(11) 0.0082(10) 0.0052(9) -0.0142(9)

loop_
_atom_type_symbol
_atom_type_description
_atom_type_scat_dispersion_real
_atom_type_scat_dispersion_imag
_atom_type_scat_source
C C 0.0033 0.0016 'International Tables Vol C Tables 4.2.6.8 and 6.1.1.4'
H H 0 0 'International Tables Vol C Tables 4.2.6.8 and 6.1.1.4'
N N 0.0061 0.0033 'International Tables Vol C Tables 4.2.6.8 and 6.1.1.4'
O O 0.0106 0.006 'International Tables Vol C Tables 4.2.6.8 and 6.1.1.4'
S S 0.1246 0.1234 'International Tables Vol C Tables 4.2.6.8 and 6.1.1.4'

loop_
_geom_angle_atom_site_label_1
_geom_angle_atom_site_label_2
_geom_angle_atom_site_label_3
_geom_angle
C2 C1 C6 122.55(19)
C2 C1 N1 119.34(19)
C6 C1 N1 118.06(18)
C3 C2 C1 117.1(2)
C3 C2 C8 120.02(19)
C1 C2 C8 122.74(18)
C4 C3 C2 121.2(2)
C4 C3 H3 119.4
C2 C3 H3 119.4
C5 C4 C3 120.4(2)
C5 C4 H4 119.8
C3 C4 H4 119.8
C4 C5 C6 121.0(2)
C4 C5 H5 119.5
C6 C5 H5 119.5
C5 C6 C1 117.6(2)
C5 C6 C9 121.1(2)
C1 C6 C9 121.2(2)
O1 C7 N1 128.2(3)
O1 C7 S1 2.5(3)
N1 C7 S1 127.7(2)
O1 C7 H7 115.9
N1 C7 H7 115.9
S1 C7 H7 116.3
C2 C8 C11 110.8(2)
C2 C8 C10 112.32(19)
C11 C8 C10 109.9(2)
C2 C8 H8 107.9
C11 C8 H8 107.9
C10 C8 H8 107.9
C12 C9 C13 110.7(3)
C12 C9 C6 113.3(2)
C13 C9 C6 110.8(2)
C12 C9 H9 107.3
C13 C9 H9 107.3
C6 C9 H9 107.3
C8 C10 H10A 109.5
C8 C10 H10B 109.5
H10A C10 H10B 109.5
C8 C10 H10C 109.5
H10A C10 H10C 109.5
H10B C10 H10C 109.5
C8 C11 H11A 109.5
C8 C11 H11B 109.5
H11A C11 H11B 109.5
C8 C11 H11C 109.5
H11A C11 H11C 109.5
H11B C11 H11C 109.5
C9 C12 H12A 109.5
C9 C12 H12B 109.5
H12A C12 H12B 109.5
C9 C12 H12C 109.5
H12A C12 H12C 109.5
H12B C12 H12C 109.5
C9 C13 H13A 109.5
C9 C13 H13B 109.5
H13A C13 H13B 109.5
C9 C13 H13C 109.5
H13A C13 H13C 109.5
H13B C13 H13C 109.5
C7 N1 C1 127.4(2)
C7 N1 H1 116.8(18)
C1 N1 H1 115.7(18)

loop_
_geom_bond_atom_site_label_1
_geom_bond_atom_site_label_2
_geom_bond_distance
C1 C2 1.405(3)
C1 C6 1.406(3)
C1 N1 1.438(3)
C2 C3 1.397(3)
C2 C8 1.522(3)
C3 C4 1.386(3)
C3 H3 0.95
C4 C5 1.380(3)
C4 H4 0.95
C5 C6 1.394(3)
C5 H5 0.95
C6 C9 1.528(3)
C7 O1 1.2111(5)
C7 N1 1.267(3)
C7 S1 1.6196(2)
C7 H7 0.95
C8 C11 1.527(3)
C8 C10 1.531(3)
C8 H8 1
C9 C12 1.526(4)
C9 C13 1.527(4)
C9 H9 1
C10 H10A 0.98
C10 H10B 0.98
C10 H10C 0.98
C11 H11A 0.98
C11 H11B 0.98
C11 H11C 0.98
C12 H12A 0.98
C12 H12B 0.98
C12 H12C 0.98
C13 H13A 0.98
C13 H13B 0.98
C13 H13C 0.98
N1 H1 0.86(3)

loop_
_geom_hbond_atom_site_label_D
_geom_hbond_atom_site_label_H
_geom_hbond_atom_site_label_A
_geom_hbond_site_symmetry_A
_geom_hbond_distance_DH
_geom_hbond_distance_HA
_geom_hbond_distance_DA
_geom_hbond_angle_DHA
N1 H1 S1 2_645 0.86(3) 2.19(3) 3.030(3) 165(3)
N1 H1 O1 2_645 0.86(3) 2.43(3) 3.291(4) 172(2)

loop_
_geom_torsion_atom_site_label_1
_geom_torsion_atom_site_label_2
_geom_torsion_atom_site_label_3
_geom_torsion_atom_site_label_4
_geom_torsion
C6 C1 C2 C3 0.0(3)
N1 C1 C2 C3 -177.52(19)
C6 C1 C2 C8 176.67(19)
N1 C1 C2 C8 -0.8(3)
C1 C2 C3 C4 -0.3(3)
C8 C2 C3 C4 -177.1(2)
C2 C3 C4 C5 0.6(3)
C3 C4 C5 C6 -0.5(3)
C4 C5 C6 C1 0.2(3)
C4 C5 C6 C9 -179.1(2)
C2 C1 C6 C5 0.1(3)
N1 C1 C6 C5 177.6(2)
C2 C1 C6 C9 179.4(2)
N1 C1 C6 C9 -3.1(3)
C3 C2 C8 C11 68.1(3)
C1 C2 C8 C11 -108.5(3)
C3 C2 C8 C10 -55.2(3)
C1 C2 C8 C10 128.2(2)
C5 C6 C9 C12 -29.6(4)
C1 C6 C9 C12 151.1(3)
C5 C6 C9 C13 95.5(3)
C1 C6 C9 C13 -83.8(3)
O1 C7 N1 C1 -0.9(4)
S1 C7 N1 C1 2.2(3)
C2 C1 N1 C7 -77.4(3)
C6 C1 N1 C7 105.0(3)
